data_1101015
loop_
_publ_author_name
'Eda, Kazuo'
'Uno, Yuichi'
'Nagai, Noriko'
'Sotani, Noriyuki'
'Whittingham, M. Stanley'

_publ_section_title
;
 Crystal structure of cobalt molybdate hydrate CoMoO~4~&#x00B7;nH2O
;
_journal_coden_ASTM JSSCBI
_journal_issue 9
_journal_name_full 'Journal of Solid State Chemistry'
_journal_page_first 2791
_journal_page_last 2797
_journal_paper_doi 10.1016/j.jssc.2005.06.014
_journal_volume 178
_journal_year 2005
_chemical_formula_moiety '2(Co2 H2 Mo2 O9), 0.5(H4 O2)'
_chemical_formula_sum 'Co4 H6 Mo4 O19'
_chemical_formula_weight 929.52
_chemical_name_common 'cobalt molybdate hydrate'
_space_group_IT_number 2
_space_group_name_Hall '-P 1'
_space_group_name_H-M_alt 'P -1'
_symmetry_cell_setting triclinic
_symmetry_space_group_name_Hall '-P 1'
_symmetry_space_group_name_H-M 'P -1'
_atom_sites_solution_hydrogens geom
_atom_sites_solution_primary direct
_atom_sites_solution_secondary difmap
_cell_angle_alpha 76.617(3)
_cell_angle_beta 84.188(7)
_cell_angle_gamma 74.510(8)
_cell_formula_units_Z 1
_cell_length_a 6.844(2)
_cell_length_b 6.933(2)
_cell_length_c 9.339(2)
_cell_measurement_reflns_used 1600
_cell_measurement_temperature 293(2)
_cell_measurement_theta_max 27.081
_cell_measurement_theta_min 2.244
_cell_volume 415.1(2)
_diffrn_ambient_temperature 293(2)
_diffrn_detector_area_resol_mean ?
_diffrn_measurement_device_type 'CCD area detector'
_diffrn_measurement_method 'phi and omega scans'
_diffrn_radiation_monochromator graphite
_diffrn_radiation_source 'fine-focus sealed tube'
_diffrn_radiation_type MoK\a
_diffrn_radiation_wavelength 0.71073
_diffrn_reflns_av_R_equivalents 0.0500
_diffrn_reflns_av_sigmaI/netI 0.1135
_diffrn_reflns_limit_h_max 8
_diffrn_reflns_limit_h_min -8
_diffrn_reflns_limit_k_max 8
_diffrn_reflns_limit_k_min -8
_diffrn_reflns_limit_l_max 11
_diffrn_reflns_limit_l_min 0
_diffrn_reflns_number 1569
_diffrn_reflns_theta_max 27.21
_diffrn_reflns_theta_min 2.24
_diffrn_standards_decay_% ?
_diffrn_standards_interval_count ?
_diffrn_standards_interval_time ?
_diffrn_standards_number ?
_exptl_absorpt_coefficient_mu 6.912
_exptl_absorpt_correction_T_max 0.8195
_exptl_absorpt_correction_T_min 0.5356
_exptl_absorpt_correction_type empirical
_exptl_absorpt_process_details 'program TWINABS'
_exptl_crystal_colour purple
_exptl_crystal_density_diffrn 3.758
_exptl_crystal_density_meas ?
_exptl_crystal_density_method 'not measured'
_exptl_crystal_description needle
_exptl_crystal_F_000 436
_exptl_crystal_size_max 0.19
_exptl_crystal_size_mid 0.04
_exptl_crystal_size_min 0.03
_refine_ls_extinction_coef ?
_refine_ls_extinction_method none
_refine_ls_goodness_of_fit_ref 0.984
_refine_ls_hydrogen_treatment undef
_refine_ls_matrix_type full
_refine_ls_number_parameters 122
_refine_ls_number_reflns 1569
_refine_ls_number_restraints 0
_refine_ls_restrained_S_all 0.984
_refine_ls_R_factor_all 0.0888
_refine_ls_R_factor_gt 0.0683
_refine_ls_shift/su_max 0.001
_refine_ls_shift/su_mean 0.000
_refine_ls_structure_factor_coef Fsqd
_refine_ls_weighting_details 'calc w=1/[\s^2^(Fo^2^)+(0.1013P)^2^+0.0000P] where P=(Fo^2^+2Fc^2^)/3'
_refine_ls_weighting_scheme calc
_refine_ls_wR_factor_gt 0.1634
_refine_ls_wR_factor_ref 0.1707
_reflns_number_gt 1129
_reflns_number_total 1569
_reflns_threshold_expression >2sigma(I)
_cod_database_code 1101015

loop_
_symmetry_equiv_pos_as_xyz
'x, y, z'
'-x, -y, -z'

loop_
_atom_site_label
_atom_site_type_symbol
_atom_site_fract_x
_atom_site_fract_y
_atom_site_fract_z
_atom_site_U_iso_or_equiv
_atom_site_adp_type
_atom_site_occupancy
_atom_site_symmetry_multiplicity
_atom_site_calc_flag
_atom_site_refinement_flags
_atom_site_disorder_assembly
_atom_site_disorder_group
Co1 Co 0.1543(3) 0.6464(3) 0.6992(2) 0.0113(5) Uani 1 1 d . . .
Co2 Co 0.1962(3) 0.8287(3) 0.9727(2) 0.0092(5) Uani 1 1 d . . .
Mo1 Mo 0.00589(17) 0.19354(18) 0.68448(14) 0.0111(4) Uani 1 1 d . . .
Mo2 Mo 0.24821(17) 0.29425(17) 1.05221(14) 0.0090(4) Uani 1 1 d . . .
O1 O 0.1447(14) -0.0726(14) 0.7476(11) 0.015(2) Uani 1 1 d . . .
O2 O 0.1569(16) 0.3646(15) 0.6738(13) 0.021(2) Uani 1 1 d . . .
O3 O -0.0826(16) 0.2211(15) 0.5125(13) 0.024(3) Uani 1 1 d . . .
O4 O -0.2102(14) 0.2633(14) 0.8019(11) 0.015(2) Uani 1 1 d . . .
O5 O 0.2054(15) 0.5470(15) 0.9301(12) 0.015(2) Uiso 1 1 d . . .
O6 O 0.1284(15) 0.1361(14) 0.9831(12) 0.017(2) Uani 1 1 d . . .
O7 O 0.1589(13) 0.3093(15) 1.2303(12) 0.018(2) Uani 1 1 d . . .
O8 O 0.5048(13) 0.1891(15) 1.0582(12) 0.019(2) Uani 1 1 d . . .
O9 O 0.4685(16) 0.5952(17) 0.6310(12) 0.025(3) Uani 1 1 d . . .
O10 O -0.456(6) -0.016(6) 0.543(5) 0.081(13) Uani 0.50 1 d P . .

loop_
_atom_site_aniso_label
_atom_site_aniso_U_11
_atom_site_aniso_U_22
_atom_site_aniso_U_33
_atom_site_aniso_U_23
_atom_site_aniso_U_13
_atom_site_aniso_U_12
Co1 0.0121(10) 0.0093(10) 0.0133(11) -0.0044(8) 0.0018(8) -0.0034(8)
Co2 0.0080(9) 0.0067(10) 0.0140(11) -0.0047(8) 0.0035(8) -0.0032(7)
Mo1 0.0132(6) 0.0055(6) 0.0145(7) -0.0029(5) 0.0030(5) -0.0029(5)
Mo2 0.0091(6) 0.0043(6) 0.0148(7) -0.0037(5) 0.0017(5) -0.0031(5)
O1 0.013(5) 0.011(5) 0.019(6) -0.002(4) 0.000(4) -0.002(4)
O2 0.029(6) 0.004(5) 0.028(6) -0.007(5) -0.001(5) 0.000(4)
O3 0.027(6) 0.012(6) 0.032(7) -0.004(5) 0.000(5) -0.005(5)
O4 0.015(5) 0.011(5) 0.020(6) -0.004(4) 0.002(4) -0.004(4)
O6 0.016(5) 0.006(5) 0.028(7) -0.007(5) 0.010(5) 0.000(4)
O7 0.008(5) 0.021(6) 0.026(6) -0.010(5) 0.009(4) -0.003(4)
O8 0.006(5) 0.021(6) 0.029(7) -0.006(5) 0.011(4) -0.005(4)
O9 0.018(6) 0.031(7) 0.022(7) -0.010(5) 0.013(5) -0.001(5)
O10 0.08(3) 0.05(2) 0.11(4) 0.03(2) -0.03(2) -0.03(2)
